data_7248996
loop_
_publ_author_name
'Ochsenbein, Philippe'
'Bonin, Michel'
'Fadaei-Tirani, Farzaneh'
'Lem\'ee, Marie-H\'el\`ene'
'Kieffer, J\'er\^ome'
'G\"orl, Daniel'
'El-Hajji, Mohamed'
'Schenk-Jo\&s, Kurt'

_publ_section_title
;
 A score and nine years of irbesartan
;
_journal_issue 34
_journal_name_full CrystEngComm
_journal_page_first 4566
_journal_page_last 4578
_journal_paper_doi 10.1039/D3CE01172K
_journal_volume 26
_journal_year 2024
_chemical_formula_moiety 'C25 H28 N6 O1, H2O'
_chemical_formula_sum 'C25 H30 N6 O2'
_chemical_formula_weight 444.53
_chemical_name_common SR47436-A
_space_group_crystal_system trigonal
_space_group_IT_number 148
_space_group_name_Hall '-R 3'
_space_group_name_H-M_alt 'R -3 :H'
_atom_sites_solution_hydrogens mixed
_atom_sites_solution_primary dual
_atom_sites_solution_secondary difmap
_audit_creation_date 2024-02-18
_audit_creation_method
;
Olex2 1.5
(compiled 2023.08.24 svn.re1ec1418 for OlexSys, GUI svn.r6817)
;
_audit_update_record
;
2024-02-25 deposited with the CCDC.	2024-05-20 downloaded from the CCDC.
;
_cell_angle_alpha 90
_cell_angle_beta 90
_cell_angle_gamma 120
_cell_formula_units_Z 18
_cell_length_a 37.2565(10)
_cell_length_b 37.2565(10)
_cell_length_c 9.6925(3)
_cell_measurement_reflns_used 9993
_cell_measurement_temperature 114(2)
_cell_measurement_theta_max 66.242
_cell_measurement_theta_min 2.372
_cell_volume 11651.2(6)
_computing_cell_refinement 'SAINT V8.34A (Bruker AXS Inc., 2013)'
_computing_data_collection 'Bruker Instrument Service v2016.5.0.1'
_computing_data_reduction 'SAINT V8.34A (Bruker AXS Inc., 2013)'
_computing_molecular_graphics 'Olex2 1.5 (Dolomanov et al., 2009)'
_computing_publication_material 'Olex2 1.5 (Dolomanov et al., 2009)'
_computing_structure_refinement 'ShelXL 2018/3 (Sheldrick, 2015)'
_computing_structure_solution 'ShelXT 2018/2 (Sheldrick, 2018)'
_diffrn_ambient_temperature 114.00
_diffrn_detector_area_resol_mean 8.3333
_diffrn_detector_type 'APEX II'
_diffrn_measured_fraction_theta_full 0.935
_diffrn_measured_fraction_theta_max 0.934
_diffrn_measurement_device_type 'Bruker APEX_DUO'
_diffrn_measurement_method 'phi and omega scans'
_diffrn_radiation_type CuK\a
_diffrn_radiation_wavelength 1.54178
_diffrn_reflns_av_R_equivalents 0.0571
_diffrn_reflns_av_unetI/netI 0.0340
_diffrn_reflns_Laue_measured_fraction_full 0.935
_diffrn_reflns_Laue_measured_fraction_max 0.934
_diffrn_reflns_limit_h_max 44
_diffrn_reflns_limit_h_min -43
_diffrn_reflns_limit_k_max 44
_diffrn_reflns_limit_k_min -44
_diffrn_reflns_limit_l_max 9
_diffrn_reflns_limit_l_min -10
_diffrn_reflns_number 35318
_diffrn_reflns_point_group_measured_fraction_full 0.935
_diffrn_reflns_point_group_measured_fraction_max 0.934
_diffrn_reflns_theta_full 67.182
_diffrn_reflns_theta_max 67.182
_diffrn_reflns_theta_min 2.372
_exptl_absorpt_coefficient_mu 0.604
_exptl_absorpt_correction_T_max 0.753
_exptl_absorpt_correction_T_min 0.499
_exptl_absorpt_correction_type multi-scan
_exptl_absorpt_process_details
;
SADABS V2012/1 (Bruker AXS Inc.) was used for absorption correction.
wR2(int) was 0.1579 before and 0.0469 after correction.
The Ratio of minimum to maximum transmission is 0.867.
The \l/2 correction factor is 0.0015.
;
_exptl_crystal_colour colourless
_exptl_crystal_colour_primary colourless
_exptl_crystal_density_diffrn 1.140
_exptl_crystal_description prism
_exptl_crystal_F_000 4248
_exptl_crystal_size_max 0.4
_exptl_crystal_size_mid 0.02
_exptl_crystal_size_min 0.018
_refine_diff_density_max 0.204
_refine_diff_density_min -0.194
_refine_diff_density_rms 0.040
_refine_ls_extinction_method none
_refine_ls_goodness_of_fit_ref 1.050
_refine_ls_hydrogen_treatment mixed
_refine_ls_matrix_type full
_refine_ls_number_parameters 352
_refine_ls_number_reflns 4329
_refine_ls_number_restraints 70
_refine_ls_restrained_S_all 1.046
_refine_ls_R_factor_all 0.0526
_refine_ls_R_factor_gt 0.0436
_refine_ls_shift/su_max 0.001
_refine_ls_shift/su_mean 0.000
_refine_ls_structure_factor_coef Fsqd
_refine_ls_weighting_details 'w=1/[\s^2^(Fo^2^)+(0.0607P)^2^+11.9114P] where P=(Fo^2^+2Fc^2^)/3'
_refine_ls_weighting_scheme calc
_refine_ls_wR_factor_gt 0.1129
_refine_ls_wR_factor_ref 0.1200
_reflns_Friedel_coverage 0.000
_reflns_number_gt 3641
_reflns_number_total 4329
_reflns_threshold_expression 'I > 2\s(I)'
_cod_data_source_file d3ce01172k2.cif
_cod_data_source_block ibs_a_114k_wet_ind_ox
_cod_depositor_comments 'Adding full bibliography for 7248992--7248997.cif.'
_cod_original_cell_volume 11651.2(7)
_cod_original_sg_symbol_H-M 'R -3'
_cod_database_code 7248996
_shelx_shelxl_version_number 2018/3
_audit_contact_author 'Farzaneh Fadaei Tirani'
_shelx_space_group_comment
;
The symmetry employed for this shelxl refinement is uniquely defined
by the following loop, which should always be used as a source of
symmetry information in preference to the above space-group names.
They are only intended as comments.
;
_shelx_estimated_absorpt_t_max 0.989
_shelx_estimated_absorpt_t_min 0.794
_exptl_absorpt_special_details 'SADABS V2012/1 (Bruker AXS Inc.)'
_olex2_refinement_description
;
1. Fixed Uiso
 At 1.2 times of:
  All C(H) groups, All C(H,H) groups, All C(H,H,H,H) groups, All N(H) groups
 At 1.5 times of:
  All C(H,H,H) groups
2. Restrained distances
 C2T1-C1 \\sim C2T2-C1 \\sim C2T1-C3T1 \\sim C2T2-C3T2 \\sim C4T1-C3T1 \\sim
C4T2-C3T2
 with sigma of 0.01
3. Uiso/Uaniso restraints and constraints
C1 \\sim C2T1 \\sim C2T2 \\sim C3T1 \\sim C3T2 \\sim C4T1 \\sim C4T2: within 2A
with sigma of 0.01 and sigma for terminal atoms of 0.02 within 2A
: with sigma of 0.005 and sigma for terminal atoms of 0.01
4. Rigid body (RIGU) restrains
 O2, O5, O6, O4, O1, O3, O7
 with sigma for 1-2 distances of 0.001 and sigma for 1-3 distances of 0.001
5. Others
 1*[Sof(O1)]+1*[Sof(O2)]+1*[Sof(O4)]+1*[Sof(O5)]+1*[Sof(O6)]+1*[Sof(O7)]+1*
 [Sof(O3)]=1 with esd of 0.001
 Sof(H1BC)=Sof(H1BD)=Sof(C2T2)=Sof(H2TC)=Sof(H2TD)=Sof(C3T2)=Sof(H3TC)=
 Sof(H3TD)=Sof(C4T2)=Sof(H4TD)=Sof(H4TE)=Sof(H4TF)=1-FVAR(1)
 Sof(H1AA)=Sof(H1AB)=Sof(C2T1)=Sof(H2TA)=Sof(H2TB)=Sof(C3T1)=Sof(H3TA)=
 Sof(H3TB)=Sof(C4T1)=Sof(H4TA)=Sof(H4TB)=Sof(H4TC)=FVAR(1)
6.a Secondary CH2 refined with riding coordinates:
 C1(H1AA,H1AB), C1(H1BC,H1BD), C1M(H1MA,H1MB), C2T1(H2TA,H2TB), C2T2(H2TC,
 H2TD), C3T1(H3TA,H3TB), C3T2(H3TC,H3TD), C6N(H6NA,H6NB), C7N(H7NA,H7NB),
 C8N(H8NA,H8NB), C9N(H9NA,H9NB)
6.b Aromatic/amide H refined with riding coordinates:
 C2B(H2B), C3B(H3B), C3P(H3P), C4P(H4P), C5B(H5B), C5P(H5P), C6B(H6B), C6P(H6P)
6.c Idealised Me refined as rotating group:
 C4T1(H4TA,H4TB,H4TC), C4T2(H4TD,H4TE,H4TF)
;
_olex2_submission_special_instructions 'No special instructions were received'

loop_
_space_group_symop_operation_xyz
'x, y, z'
'-y, x-y, z'
'-x+y, -x, z'
'x+2/3, y+1/3, z+1/3'
'-y+2/3, x-y+1/3, z+1/3'
'-x+y+2/3, -x+1/3, z+1/3'
'x+1/3, y+2/3, z+2/3'
'-y+1/3, x-y+2/3, z+2/3'
'-x+y+1/3, -x+2/3, z+2/3'
'-x, -y, -z'
'y, -x+y, -z'
'x-y, x, -z'
'-x+2/3, -y+1/3, -z+1/3'
'y+2/3, -x+y+1/3, -z+1/3'
'x-y+2/3, x+1/3, -z+1/3'
'-x+1/3, -y+2/3, -z+2/3'
'y+1/3, -x+y+2/3, -z+2/3'
'x-y+1/3, x+2/3, -z+2/3'

loop_
_atom_site_label
_atom_site_type_symbol
_atom_site_fract_x
_atom_site_fract_y
_atom_site_fract_z
_atom_site_U_iso_or_equiv
_atom_site_adp_type
_atom_site_occupancy
_atom_site_site_symmetry_order
_atom_site_calc_flag
_atom_site_refinement_flags_posn
_atom_site_refinement_flags_adp
_atom_site_refinement_flags_occupancy
_atom_site_disorder_assembly
_atom_site_disorder_group
O1 O 0.4538(7) 0.7157(6) -0.169(2) 0.179(11) Uiso 0.224(13) 1 d . . P A 3
O3 O 0.4336(11) 0.7068(10) -0.303(4) 0.18(2) Uiso 0.137(16) 1 d . . P B 9
O4 O 0.408(2) 0.707(2) -0.094(6) 0.30(3) Uiso 0.16(2) 1 d . . P C 5
O7 O 0.3825(18) 0.641(3) -0.393(7) 0.56(4) Uiso 0.30(2) 1 d . . P D 8
O1N O 0.63792(4) 0.72515(4) -0.19434(13) 0.0370(3) Uani 1 1 d . . . . .
N1 N 0.57303(4) 0.48363(4) 0.01430(16) 0.0281(3) Uani 1 1 d . . . . .
H1 H 0.5837(6) 0.4959(6) -0.072(2) 0.034 Uiso 1 1 d . U . . .
N1N N 0.58195(4) 0.73157(4) 0.09166(15) 0.0303(3) Uani 1 1 d . . . . .
N2 N 0.53412(4) 0.45098(4) 0.02020(15) 0.0313(3) Uani 1 1 d . . . . .
N3 N 0.52840(4) 0.43740(4) 0.14581(16) 0.0336(4) Uani 1 1 d . . . . .
N3N N 0.58299(4) 0.68431(4) -0.04971(14) 0.0272(3) Uani 1 1 d . . . . .
N4 N 0.56294(4) 0.46039(4) 0.22352(15) 0.0324(3) Uani 1 1 d . . . . .
C1 C 0.52752(5) 0.65991(5) 0.13348(19) 0.0346(4) Uani 1 1 d D U . . .
H1AA H 0.526684 0.668997 0.228834 0.042 Uiso 0.941(3) 1 calc R U P E 1
H1AB H 0.529416 0.634381 0.138996 0.042 Uiso 0.941(3) 1 calc R U P E 1
H1BC H 0.537927 0.652155 0.215634 0.042 Uiso 0.059(3) 1 calc R U P E 2
H1BD H 0.515839 0.635577 0.071309 0.042 Uiso 0.059(3) 1 calc R U P E 2
C1B C 0.63310(5) 0.58275(5) 0.08198(17) 0.0262(4) Uani 1 1 d . . . . .
C1M C 0.57256(5) 0.64374(5) -0.10740(18) 0.0292(4) Uani 1 1 d . . . . .
H1MA H 0.579872 0.647189 -0.206593 0.035 Uiso 1 1 calc R U . . .
H1MB H 0.542247 0.624944 -0.100123 0.035 Uiso 1 1 calc R U . . .
C1P C 0.65407(5) 0.56153(5) 0.14445(17) 0.0269(4) Uani 1 1 d . . . . .
C2B C 0.65309(5) 0.61326(5) -0.01796(18) 0.0293(4) Uani 1 1 d . . . . .
H2B H 0.680193 0.620269 -0.046885 0.035 Uiso 1 1 calc R U . . .
C2N C 0.56488(5) 0.69279(5) 0.06208(17) 0.0283(4) Uani 1 1 d . . . . .
C2P C 0.63371(5) 0.51889(5) 0.17618(17) 0.0283(4) Uani 1 1 d . . . . .
C2T1 C 0.48774(5) 0.65033(6) 0.0591(2) 0.0408(5) Uani 0.941(3) 1 d D U P E 1
H2TA H 0.487079 0.638071 -0.032139 0.049 Uiso 0.941(3) 1 calc R U P E 1
H2TB H 0.487502 0.676470 0.043517 0.049 Uiso 0.941(3) 1 calc R U P E 1
C2T2 C 0.4910(6) 0.6636(8) 0.183(4) 0.044(4) Uani 0.059(3) 1 d D U P E 2
H2TC H 0.479417 0.671313 0.103980 0.053 Uiso 0.059(3) 1 calc R U P E 2
H2TD H 0.500830 0.686159 0.251917 0.053 Uiso 0.059(3) 1 calc R U P E 2
C3B C 0.63417(5) 0.63361(5) -0.07606(18) 0.0293(4) Uani 1 1 d . . . . .
H3B H 0.648565 0.654550 -0.143295 0.035 Uiso 1 1 calc R U . . .
C3P C 0.65518(5) 0.50197(5) 0.24173(19) 0.0347(4) Uani 1 1 d . . . . .
H3P H 0.640975 0.473367 0.265010 0.042 Uiso 1 1 calc R U . . .
C3T1 C 0.44925(6) 0.62051(7) 0.1404(3) 0.0534(7) Uani 0.941(3) 1 d D U P E 1
H3TA H 0.451230 0.595840 0.166120 0.064 Uiso 0.941(3) 1 calc R U P E 1
H3TB H 0.448129 0.634177 0.226548 0.064 Uiso 0.941(3) 1 calc R U P E 1
C3T2 C 0.4568(9) 0.6239(8) 0.247(5) 0.049(5) Uani 0.059(3) 1 d D U P E 2
H3TC H 0.468942 0.614098 0.318357 0.059 Uiso 0.059(3) 1 calc R U P E 2
H3TD H 0.444212 0.602269 0.175139 0.059 Uiso 0.059(3) 1 calc R U P E 2
C4B C 0.59434(5) 0.62368(5) -0.03687(17) 0.0271(4) Uani 1 1 d . . . . .
C4N C 0.61518(5) 0.72126(5) -0.09845(18) 0.0289(4) Uani 1 1 d . . . . .
C4P C 0.69672(5) 0.52609(6) 0.2733(2) 0.0371(4) Uani 1 1 d . . . . .
H4P H 0.710977 0.514204 0.318239 0.045 Uiso 1 1 calc R U . . .
C4T1 C 0.40952(7) 0.60668(9) 0.0589(4) 0.0815(10) Uani 0.941(3) 1 d D U P E 1
H4TA H 0.385688 0.587168 0.114338 0.122 Uiso 0.941(3) 1 calc R U P E 1
H4TB H 0.410456 0.593096 -0.026543 0.122 Uiso 0.941(3) 1 calc R U P E 1
H4TC H 0.406838 0.630879 0.036354 0.122 Uiso 0.941(3) 1 calc R U P E 1
C4T2 C 0.4234(10) 0.6305(12) 0.312(5) 0.062(9) Uani 0.059(3) 1 d D U P E 2
H4TD H 0.435186 0.649575 0.390434 0.093 Uiso 0.059(3) 1 calc R U P E 2
H4TE H 0.400724 0.603819 0.344843 0.093 Uiso 0.059(3) 1 calc R U P E 2
H4TF H 0.412843 0.642176 0.243741 0.093 Uiso 0.059(3) 1 calc R U P E 2
C5 C 0.59030(5) 0.48894(5) 0.13902(17) 0.0268(4) Uani 1 1 d . . . . .
C5B C 0.57438(5) 0.59346(5) 0.06414(17) 0.0278(4) Uani 1 1 d . . . . .
H5B H 0.547176 0.586302 0.092294 0.033 Uiso 1 1 calc R U . . .
C5N C 0.61530(5) 0.75459(5) -0.00899(17) 0.0275(4) Uani 1 1 d . . . . .
C5P C 0.71738(5) 0.56765(5) 0.23912(18) 0.0328(4) Uani 1 1 d . . . . .
H5P H 0.746119 0.584301 0.258568 0.039 Uiso 1 1 calc R U . . .
C6B C 0.59360(5) 0.57370(5) 0.12417(17) 0.0271(4) Uani 1 1 d . . . . .
H6B H 0.579747 0.553774 0.194772 0.033 Uiso 1 1 calc R U . . .
C6N C 0.60753(5) 0.78543(5) -0.09024(19) 0.0317(4) Uani 1 1 d . . . . .
H6NA H 0.623870 0.793942 -0.176684 0.038 Uiso 1 1 calc R U . . .
H6NB H 0.577788 0.773233 -0.113127 0.038 Uiso 1 1 calc R U . . .
C6P C 0.69632(5) 0.58513(5) 0.17654(17) 0.0294(4) Uani 1 1 d . . . . .
H6P H 0.710889 0.613840 0.154828 0.035 Uiso 1 1 calc R U . . .
C7N C 0.62176(5) 0.82220(5) 0.00803(19) 0.0332(4) Uani 1 1 d . . . . .
H7NA H 0.598785 0.818222 0.069253 0.040 Uiso 1 1 calc R U . . .
H7NB H 0.631601 0.848287 -0.044289 0.040 Uiso 1 1 calc R U . . .
C8N C 0.65734(5) 0.82343(5) 0.09256(19) 0.0317(4) Uani 1 1 d . . . . .
H8NA H 0.684200 0.847597 0.065443 0.038 Uiso 1 1 calc R U . . .
H8NB H 0.652961 0.825477 0.192334 0.038 Uiso 1 1 calc R U . . .
C9N C 0.65698(5) 0.78294(5) 0.0611(2) 0.0348(4) Uani 1 1 d . . . . .
H9NA H 0.659577 0.770149 0.147215 0.042 Uiso 1 1 calc R U . . .
H9NB H 0.680204 0.788163 -0.000999 0.042 Uiso 1 1 calc R U . . .
O2 O 0.3948(14) 0.6306(13) 0.468(4) 0.12(2) Uiso 0.081(16) 1 d . . P F 4
O5 O 0.333333 0.666667 0.166667 0.50(8) Uiso 0.39(8) 6 d S . P G 6
O6 O 0.333333 0.666667 0.00(2) 0.40(17) Uiso 0.09(4) 3 d S . P H 7

loop_
_atom_site_aniso_label
_atom_site_aniso_U_11
_atom_site_aniso_U_22
_atom_site_aniso_U_33
_atom_site_aniso_U_23
_atom_site_aniso_U_13
_atom_site_aniso_U_12
O1N 0.0412(7) 0.0378(6) 0.0299(8) 0.0009(5) 0.0090(6) 0.0182(5)
N1 0.0284(7) 0.0291(7) 0.0217(9) 0.0034(6) 0.0008(6) 0.0106(6)
N1N 0.0375(7) 0.0311(7) 0.0236(9) 0.0014(6) 0.0018(6) 0.0181(6)
N2 0.0299(7) 0.0304(7) 0.0279(9) 0.0010(6) -0.0001(6) 0.0107(6)
N3 0.0339(7) 0.0329(7) 0.0279(10) 0.0027(6) 0.0014(6) 0.0121(6)
N3N 0.0322(7) 0.0296(7) 0.0195(8) -0.0012(6) -0.0001(6) 0.0153(6)
N4 0.0331(7) 0.0337(7) 0.0255(9) 0.0024(6) 0.0004(6) 0.0130(6)
C1 0.0404(9) 0.0363(9) 0.0262(11) 0.0026(7) 0.0064(7) 0.0184(7)
C1B 0.0292(8) 0.0282(8) 0.0182(10) -0.0060(7) -0.0010(6) 0.0121(6)
C1M 0.0343(8) 0.0299(8) 0.0211(10) -0.0053(7) -0.0036(7) 0.0143(7)
C1P 0.0299(8) 0.0348(8) 0.0152(9) -0.0026(7) 0.0018(6) 0.0155(7)
C2B 0.0279(8) 0.0313(8) 0.0255(10) -0.0015(7) 0.0044(7) 0.0125(7)
C2N 0.0346(8) 0.0337(8) 0.0196(10) 0.0011(7) -0.0013(7) 0.0192(7)
C2P 0.0308(8) 0.0341(8) 0.0179(10) -0.0006(7) 0.0013(7) 0.0147(7)
C2T1 0.0378(10) 0.0392(10) 0.0449(14) -0.0001(9) 0.0056(9) 0.0188(8)
C2T2 0.040(5) 0.041(5) 0.048(5) 0.003(5) 0.011(5) 0.017(5)
C3B 0.0341(8) 0.0284(8) 0.0208(10) 0.0001(7) 0.0033(7) 0.0122(7)
C3P 0.0379(9) 0.0359(9) 0.0283(11) 0.0022(7) -0.0027(7) 0.0171(7)
C3T1 0.0405(11) 0.0462(11) 0.0677(19) -0.0008(11) 0.0143(11) 0.0174(9)
C3T2 0.039(7) 0.048(7) 0.053(7) 0.002(7) 0.020(7) 0.016(6)
C4B 0.0330(8) 0.0277(8) 0.0181(10) -0.0072(7) -0.0031(7) 0.0134(7)
C4N 0.0327(8) 0.0322(8) 0.0223(10) 0.0020(7) -0.0015(7) 0.0165(7)
C4P 0.0395(9) 0.0454(10) 0.0309(11) -0.0009(8) -0.0063(8) 0.0246(8)
C4T1 0.0380(12) 0.0706(17) 0.125(3) 0.0070(17) 0.0067(14) 0.0190(12)
C4T2 0.046(14) 0.064(15) 0.063(17) 0.006(14) 0.031(13) 0.017(12)
C5 0.0311(8) 0.0287(8) 0.0207(10) 0.0021(7) 0.0015(7) 0.0150(7)
C5B 0.0268(8) 0.0297(8) 0.0240(10) -0.0041(7) 0.0015(7) 0.0120(6)
C5N 0.0325(8) 0.0308(8) 0.0194(10) 0.0008(7) 0.0005(7) 0.0160(7)
C5P 0.0294(8) 0.0432(9) 0.0242(11) -0.0061(8) -0.0027(7) 0.0169(7)
C6B 0.0308(8) 0.0282(8) 0.0189(10) -0.0002(6) 0.0020(7) 0.0123(6)
C6N 0.0377(9) 0.0350(9) 0.0235(10) 0.0021(7) -0.0009(7) 0.0191(7)
C6P 0.0306(8) 0.0339(8) 0.0202(10) -0.0025(7) 0.0025(7) 0.0135(7)
C7N 0.0402(9) 0.0317(8) 0.0298(11) 0.0021(7) -0.0001(8) 0.0195(7)
C8N 0.0364(9) 0.0307(8) 0.0251(10) 0.0005(7) 0.0011(7) 0.0147(7)
C9N 0.0352(9) 0.0349(9) 0.0356(12) -0.0035(8) -0.0070(8) 0.0184(7)

loop_
_atom_type_symbol
_atom_type_description
_atom_type_scat_dispersion_real
_atom_type_scat_dispersion_imag
_atom_type_scat_source
C C 0.0181 0.0091 'International Tables Vol C Tables 4.2.6.8 and 6.1.1.4'
H H 0.0000 0.0000 'International Tables Vol C Tables 4.2.6.8 and 6.1.1.4'
N N 0.0311 0.0180 'International Tables Vol C Tables 4.2.6.8 and 6.1.1.4'
O O 0.0492 0.0322 'International Tables Vol C Tables 4.2.6.8 and 6.1.1.4'

loop_
_geom_angle_atom_site_label_1
_geom_angle_atom_site_label_2
_geom_angle_atom_site_label_3
_geom_angle
_geom_angle_site_symmetry_1
_geom_angle_site_symmetry_3
_geom_angle_publ_flag
N2 N1 H1 118.5(11) . . ?
C5 N1 H1 132.7(11) . . ?
C5 N1 N2 108.40(14) . . ?
C2N N1N C5N 107.82(13) . . ?
N3 N2 N1 106.55(13) . . ?
N2 N3 N4 110.81(13) . . ?
C2N N3N C1M 128.30(13) . . ?
C4N N3N C1M 123.12(14) . . ?
C4N N3N C2N 108.52(13) . . ?
C5 N4 N3 105.58(14) . . ?
H1AA C1 H1AB 107.9 . . ?
H1BC C1 H1BD 106.2 . . ?
C2N C1 H1AA 109.2 . . ?
C2N C1 H1AB 109.2 . . ?
C2N C1 H1BC 105.8 . . ?
C2N C1 H1BD 105.8 . . ?
C2N C1 C2T1 111.94(15) . . ?
C2N C1 C2T2 126.0(9) . . ?
C2T1 C1 H1AA 109.2 . . ?
C2T1 C1 H1AB 109.2 . . ?
C2T2 C1 H1BC 105.8 . . ?
C2T2 C1 H1BD 105.8 . . ?
C2B C1B C1P 120.50(14) . . ?
C2B C1B C6B 118.02(15) . . ?
C6B C1B C1P 121.45(14) . . ?
N3N C1M H1MA 108.8 . . ?
N3N C1M H1MB 108.8 . . ?
N3N C1M C4B 113.87(13) . . ?
H1MA C1M H1MB 107.7 . . ?
C4B C1M H1MA 108.8 . . ?
C4B C1M H1MB 108.8 . . ?
C2P C1P C1B 123.85(14) . . ?
C6P C1P C1B 118.68(14) . . ?
C6P C1P C2P 117.46(15) . . ?
C1B C2B H2B 119.4 . . ?
C3B C2B C1B 121.21(15) . . ?
C3B C2B H2B 119.4 . . ?
N1N C2N N3N 113.85(14) . . ?
N1N C2N C1 123.69(15) . . ?
N3N C2N C1 122.34(14) . . ?
C1P C2P C5 124.49(15) . . ?
C3P C2P C1P 120.10(15) . . ?
C3P C2P C5 115.34(14) . . ?
C1 C2T1 H2TA 109.2 . . ?
C1 C2T1 H2TB 109.2 . . ?
C1 C2T1 C3T1 112.19(18) . . ?
H2TA C2T1 H2TB 107.9 . . ?
C3T1 C2T1 H2TA 109.2 . . ?
C3T1 C2T1 H2TB 109.2 . . ?
C1 C2T2 H2TC 108.9 . . ?
C1 C2T2 H2TD 108.9 . . ?
C1 C2T2 C3T2 113.4(15) . . ?
H2TC C2T2 H2TD 107.7 . . ?
C3T2 C2T2 H2TC 108.9 . . ?
C3T2 C2T2 H2TD 108.9 . . ?
C2B C3B H3B 119.7 . . ?
C2B C3B C4B 120.67(15) . . ?
C4B C3B H3B 119.7 . . ?
C2P C3P H3P 119.4 . . ?
C4P C3P C2P 121.10(16) . . ?
C4P C3P H3P 119.4 . . ?
C2T1 C3T1 H3TA 109.1 . . ?
C2T1 C3T1 H3TB 109.1 . . ?
H3TA C3T1 H3TB 107.9 . . ?
C4T1 C3T1 C2T1 112.3(2) . . ?
C4T1 C3T1 H3TA 109.1 . . ?
C4T1 C3T1 H3TB 109.1 . . ?
C2T2 C3T2 H3TC 109.3 . . ?
C2T2 C3T2 H3TD 109.3 . . ?
C2T2 C3T2 C4T2 112(2) . . ?
H3TC C3T2 H3TD 107.9 . . ?
C4T2 C3T2 H3TC 109.3 . . ?
C4T2 C3T2 H3TD 109.3 . . ?
C3B C4B C1M 120.62(15) . . ?
C3B C4B C5B 118.31(15) . . ?
C5B C4B C1M 121.00(14) . . ?
O1N C4N N3N 125.90(15) . . ?
O1N C4N C5N 128.62(15) . . ?
N3N C4N C5N 105.48(14) . . ?
C3P C4P H4P 120.3 . . ?
C3P C4P C5P 119.42(16) . . ?
C5P C4P H4P 120.3 . . ?
C3T1 C4T1 H4TA 109.5 . . ?
C3T1 C4T1 H4TB 109.5 . . ?
C3T1 C4T1 H4TC 109.5 . . ?
H4TA C4T1 H4TB 109.5 . . ?
H4TA C4T1 H4TC 109.5 . . ?
H4TB C4T1 H4TC 109.5 . . ?
C3T2 C4T2 H4TD 109.5 . . ?
C3T2 C4T2 H4TE 109.5 . . ?
C3T2 C4T2 H4TF 109.5 . . ?
H4TD C4T2 H4TE 109.5 . . ?
H4TD C4T2 H4TF 109.5 . . ?
H4TE C4T2 H4TF 109.5 . . ?
N1 C5 C2P 126.58(15) . . ?
N4 C5 N1 108.66(14) . . ?
N4 C5 C2P 124.55(15) . . ?
C4B C5B H5B 119.5 . . ?
C6B C5B C4B 121.03(14) . . ?
C6B C5B H5B 119.5 . . ?
N1N C5N C4N 104.28(12) . . ?
N1N C5N C6N 110.85(13) . . ?
N1N C5N C9N 112.17(14) . . ?
C4N C5N C6N 113.33(14) . . ?
C4N C5N C9N 113.95(13) . . ?
C9N C5N C6N 102.50(13) . . ?
C4P C5P H5P 119.9 . . ?
C4P C5P C6P 120.20(15) . . ?
C6P C5P H5P 119.9 . . ?
C1B C6B H6B 119.6 . . ?
C5B C6B C1B 120.71(15) . . ?
C5B C6B H6B 119.6 . . ?
C5N C6N H6NA 111.0 . . ?
C5N C6N H6NB 111.0 . . ?
H6NA C6N H6NB 109.0 . . ?
C7N C6N C5N 103.90(13) . . ?
C7N C6N H6NA 111.0 . . ?
C7N C6N H6NB 111.0 . . ?
C1P C6P H6P 119.2 . . ?
C5P C6P C1P 121.66(15) . . ?
C5P C6P H6P 119.2 . . ?
C6N C7N H7NA 110.7 . . ?
C6N C7N H7NB 110.7 . . ?
C6N C7N C8N 105.43(13) . . ?
H7NA C7N H7NB 108.8 . . ?
C8N C7N H7NA 110.7 . . ?
C8N C7N H7NB 110.7 . . ?
C7N C8N H8NA 110.5 . . ?
C7N C8N H8NB 110.5 . . ?
H8NA C8N H8NB 108.7 . . ?
C9N C8N C7N 106.32(13) . . ?
C9N C8N H8NA 110.5 . . ?
C9N C8N H8NB 110.5 . . ?
C5N C9N H9NA 110.6 . . ?
C5N C9N H9NB 110.6 . . ?
C8N C9N C5N 105.91(13) . . ?
C8N C9N H9NA 110.6 . . ?
C8N C9N H9NB 110.6 . . ?
H9NA C9N H9NB 108.7 . . ?

loop_
_geom_bond_atom_site_label_1
_geom_bond_atom_site_label_2
_geom_bond_distance
_geom_bond_site_symmetry_2
_geom_bond_publ_flag
O1N C4N 1.216(2) . ?
N1 H1 0.94(2) . ?
N1 N2 1.3496(18) . ?
N1 C5 1.337(2) . ?
N1N C2N 1.287(2) . ?
N1N C5N 1.472(2) . ?
N2 N3 1.295(2) . ?
N3 N4 1.362(2) . ?
N3N C1M 1.470(2) . ?
N3N C2N 1.394(2) . ?
N3N C4N 1.380(2) . ?
N4 C5 1.326(2) . ?
C1 H1AA 0.9900 . ?
C1 H1AB 0.9900 . ?
C1 H1BC 0.9900 . ?
C1 H1BD 0.9900 . ?
C1 C2N 1.487(2) . ?
C1 C2T1 1.521(3) . ?
C1 C2T2 1.512(8) . ?
C1B C1P 1.490(2) . ?
C1B C2B 1.392(2) . ?
C1B C6B 1.397(2) . ?
C1M H1MA 0.9900 . ?
C1M H1MB 0.9900 . ?
C1M C4B 1.514(2) . ?
C1P C2P 1.410(2) . ?
C1P C6P 1.401(2) . ?
C2B H2B 0.9500 . ?
C2B C3B 1.387(2) . ?
C2P C3P 1.395(2) . ?
C2P C5 1.479(2) . ?
C2T1 H2TA 0.9900 . ?
C2T1 H2TB 0.9900 . ?
C2T1 C3T1 1.522(3) . ?
C2T2 H2TC 0.9900 . ?
C2T2 H2TD 0.9900 . ?
C2T2 C3T2 1.519(9) . ?
C3B H3B 0.9500 . ?
C3B C4B 1.391(2) . ?
C3P H3P 0.9500 . ?
C3P C4P 1.381(2) . ?
C3T1 H3TA 0.9900 . ?
C3T1 H3TB 0.9900 . ?
C3T1 C4T1 1.523(3) . ?
C3T2 H3TC 0.9900 . ?
C3T2 H3TD 0.9900 . ?
C3T2 C4T2 1.520(9) . ?
C4B C5B 1.393(2) . ?
C4N C5N 1.513(2) . ?
C4P H4P 0.9500 . ?
C4P C5P 1.382(2) . ?
C4T1 H4TA 0.9800 . ?
C4T1 H4TB 0.9800 . ?
C4T1 H4TC 0.9800 . ?
C4T2 H4TD 0.9800 . ?
C4T2 H4TE 0.9800 . ?
C4T2 H4TF 0.9800 . ?
C5B H5B 0.9500 . ?
C5B C6B 1.386(2) . ?
C5N C6N 1.535(2) . ?
C5N C9N 1.532(2) . ?
C5P H5P 0.9500 . ?
C5P C6P 1.385(2) . ?
C6B H6B 0.9500 . ?
C6N H6NA 0.9900 . ?
C6N H6NB 0.9900 . ?
C6N C7N 1.529(2) . ?
C6P H6P 0.9500 . ?
C7N H7NA 0.9900 . ?
C7N H7NB 0.9900 . ?
C7N C8N 1.539(2) . ?
C8N H8NA 0.9900 . ?
C8N H8NB 0.9900 . ?
C8N C9N 1.532(2) . ?
C9N H9NA 0.9900 . ?
C9N H9NB 0.9900 . ?

loop_
_geom_hbond_atom_site_label_D
_geom_hbond_atom_site_label_H
_geom_hbond_atom_site_label_A
_geom_hbond_distance_DH
_geom_hbond_distance_HA
_geom_hbond_distance_DA
_geom_hbond_angle_DHA
_geom_hbond_site_symmetry_A
_geom_hbond_publ_flag
N1 H1 N1N 0.94(2) 1.80(2) 2.742(2) 177(2) 8_654 yes
C1M H1MB N3 0.99 2.53 3.472(2) 158.7 10_665 yes

loop_
_geom_torsion_atom_site_label_1
_geom_torsion_atom_site_label_2
_geom_torsion_atom_site_label_3
_geom_torsion_atom_site_label_4
_geom_torsion
_geom_torsion_site_symmetry_1
_geom_torsion_site_symmetry_2
_geom_torsion_site_symmetry_3
_geom_torsion_site_symmetry_4
_geom_torsion_publ_flag
O1N C4N C5N N1N -178.35(16) . . . . ?
O1N C4N C5N C6N 61.0(2) . . . . ?
O1N C4N C5N C9N -55.7(2) . . . . ?
N1 N2 N3 N4 -0.22(17) . . . . ?
N1N C5N C6N C7N 79.66(16) . . . . ?
N1N C5N C9N C8N -85.32(16) . . . . ?
N2 N1 C5 N4 -0.30(17) . . . . ?
N2 N1 C5 C2P 174.58(15) . . . . ?
N2 N3 N4 C5 0.04(18) . . . . ?
N3 N4 C5 N1 0.16(17) . . . . ?
N3 N4 C5 C2P -174.85(15) . . . . ?
N3N C1M C4B C3B -84.58(19) . . . . ?
N3N C1M C4B C5B 98.43(17) . . . . ?
N3N C4N C5N N1N 2.22(16) . . . . ?
N3N C4N C5N C6N -118.43(15) . . . . ?
N3N C4N C5N C9N 124.85(15) . . . . ?
C1 C2T1 C3T1 C4T1 -173.0(2) . . . . ?
C1 C2T2 C3T2 C4T2 172(3) . . . . ?
C1B C1P C2P C3P -176.38(16) . . . . ?
C1B C1P C2P C5 6.6(3) . . . . ?
C1B C1P C6P C5P 177.74(15) . . . . ?
C1B C2B C3B C4B -0.7(2) . . . . ?
C1M N3N C2N N1N 177.29(14) . . . . ?
C1M N3N C2N C1 -6.5(2) . . . . ?
C1M N3N C4N O1N 1.6(3) . . . . ?
C1M N3N C4N C5N -178.92(14) . . . . ?
C1M C4B C5B C6B 176.97(15) . . . . ?
C1P C1B C2B C3B -179.31(15) . . . . ?
C1P C1B C6B C5B -179.43(15) . . . . ?
C1P C2P C3P C4P -1.8(3) . . . . ?
C1P C2P C5 N1 50.6(2) . . . . ?
C1P C2P C5 N4 -135.28(18) . . . . ?
C2B C1B C1P C2P -140.93(17) . . . . ?
C2B C1B C1P C6P 40.4(2) . . . . ?
C2B C1B C6B C5B 2.4(2) . . . . ?
C2B C3B C4B C1M -175.70(15) . . . . ?
C2B C3B C4B C5B 1.4(2) . . . . ?
C2N N1N C5N C4N -2.28(17) . . . . ?
C2N N1N C5N C6N 120.01(15) . . . . ?
C2N N1N C5N C9N -126.07(15) . . . . ?
C2N N3N C1M C4B -86.00(19) . . . . ?
C2N N3N C4N O1N 179.12(16) . . . . ?
C2N N3N C4N C5N -1.43(17) . . . . ?
C2N C1 C2T1 C3T1 -173.20(16) . . . . ?
C2N C1 C2T2 C3T2 178(2) . . . . ?
C2P C1P C6P C5P -1.0(2) . . . . ?
C2P C3P C4P C5P -0.2(3) . . . . ?
C2T1 C1 C2N N1N 92.9(2) . . . . ?
C2T1 C1 C2N N3N -82.95(19) . . . . ?
C2T2 C1 C2N N1N 37.2(18) . . . . ?
C2T2 C1 C2N N3N -138.6(18) . . . . ?
C3B C4B C5B C6B -0.1(2) . . . . ?
C3P C2P C5 N1 -126.56(18) . . . . ?
C3P C2P C5 N4 47.5(2) . . . . ?
C3P C4P C5P C6P 1.5(3) . . . . ?
C4B C5B C6B C1B -1.8(2) . . . . ?
C4N N3N C1M C4B 90.98(19) . . . . ?
C4N N3N C2N N1N -0.04(19) . . . . ?
C4N N3N C2N C1 176.15(15) . . . . ?
C4N C5N C6N C7N -163.49(13) . . . . ?
C4N C5N C9N C8N 156.48(14) . . . . ?
C4P C5P C6P C1P -0.9(3) . . . . ?
C5 N1 N2 N3 0.32(17) . . . . ?
C5 C2P C3P C4P 175.53(16) . . . . ?
C5N N1N C2N N3N 1.54(18) . . . . ?
C5N N1N C2N C1 -174.59(15) . . . . ?
C5N C6N C7N C8N 31.67(17) . . . . ?
C6B C1B C1P C2P 41.0(2) . . . . ?
C6B C1B C1P C6P -137.71(16) . . . . ?
C6B C1B C2B C3B -1.2(2) . . . . ?
C6N C5N C9N C8N 33.63(17) . . . . ?
C6N C7N C8N C9N -10.72(18) . . . . ?
C6P C1P C2P C3P 2.3(2) . . . . ?
C6P C1P C2P C5 -174.71(15) . . . . ?
C7N C8N C9N C5N -14.37(18) . . . . ?
C9N C5N C6N C7N -40.22(16) . . . . ?
